data_7703952
loop_
_publ_author_name
'Anjana, S. S.'
'Varghese, B.'
'Murthy, Narasimha N.'

_publ_section_title
;
 Coligand modulated oxidative O-demethylation of a methyl ether appended
 tetradentate N-ligand in Co(ii) complexes.
;
_journal_issue 10
_journal_name_full 'Dalton transactions (Cambridge, England : 2003)'
_journal_page_first 3187
_journal_page_last 3197
_journal_paper_doi 10.1039/c9dt04609g
_journal_volume 49
_journal_year 2020
_chemical_formula_sum 'C19 H19 Co I2 N3 O'
_chemical_formula_weight 618.10
_space_group_crystal_system monoclinic
_space_group_IT_number 14
_space_group_name_Hall '-P 2ybc'
_space_group_name_H-M_alt 'P 1 21/c 1'
_atom_sites_solution_hydrogens geom
_audit_creation_method SHELXL-2018/3
_audit_update_record
;
2020-01-03 deposited with the CCDC.	2020-01-09 downloaded from the CCDC.
;
_cell_angle_alpha 90
_cell_angle_beta 108.7800(10)
_cell_angle_gamma 90
_cell_formula_units_Z 4
_cell_length_a 12.9288(3)
_cell_length_b 9.5177(2)
_cell_length_c 18.2171(5)
_cell_measurement_reflns_used 5244
_cell_measurement_temperature 296(2)
_cell_measurement_theta_max 25.2
_cell_measurement_theta_min 2.8
_cell_volume 2122.32(9)
_computing_cell_refinement 'APEX2/SAINT (Bruker, 2004)'
_computing_data_collection 'APEX2 (Bruker, 2004)'
_computing_data_reduction 'SAINT/XPREP (Bruker, 2004)'
_computing_molecular_graphics 'ORTEP3 (Farrugia, 1997) and Mercury (Bruno et al., 2002)'
_computing_publication_material 'SHELXL-2018/3 (Sheldrick, 2018)'
_computing_structure_refinement 'SHELXL-2018/3 (Sheldrick, 2018)'
_computing_structure_solution 'SIR92 (Altornare et al., 1993)'
_diffrn_ambient_temperature 296(2)
_diffrn_measured_fraction_theta_full 0.995
_diffrn_measured_fraction_theta_max 0.995
_diffrn_measurement_device_type 'Bruker axs kappa apex2 CCD Diffractometer'
_diffrn_measurement_method '\w and \f scan'
_diffrn_radiation_type MoK\a
_diffrn_radiation_wavelength 0.71073
_diffrn_reflns_av_R_equivalents 0.0218
_diffrn_reflns_av_unetI/netI 0.0212
_diffrn_reflns_Laue_measured_fraction_full 0.995
_diffrn_reflns_Laue_measured_fraction_max 0.995
_diffrn_reflns_limit_h_max 15
_diffrn_reflns_limit_h_min -15
_diffrn_reflns_limit_k_max 10
_diffrn_reflns_limit_k_min -11
_diffrn_reflns_limit_l_max 20
_diffrn_reflns_limit_l_min -21
_diffrn_reflns_number 14811
_diffrn_reflns_point_group_measured_fraction_full 0.995
_diffrn_reflns_point_group_measured_fraction_max 0.995
_diffrn_reflns_theta_full 24.992
_diffrn_reflns_theta_max 24.992
_diffrn_reflns_theta_min 2.362
_diffrn_source 'Sealed tube'
_exptl_absorpt_coefficient_mu 3.730
_exptl_absorpt_correction_T_max 0.54
_exptl_absorpt_correction_T_min 0.36
_exptl_absorpt_correction_type multi-scan
_exptl_absorpt_process_details 'SADABS (Bruker, 2004)'
_exptl_crystal_colour green
_exptl_crystal_density_diffrn 1.934
_exptl_crystal_description block
_exptl_crystal_F_000 1180
_exptl_crystal_size_max 0.250
_exptl_crystal_size_mid 0.150
_exptl_crystal_size_min 0.150
_refine_diff_density_max 0.798
_refine_diff_density_min -0.485
_refine_diff_density_rms 0.077
_refine_ls_extinction_method none
_refine_ls_goodness_of_fit_ref 1.062
_refine_ls_hydrogen_treatment constr
_refine_ls_matrix_type full
_refine_ls_number_parameters 256
_refine_ls_number_reflns 3735
_refine_ls_number_restraints 38
_refine_ls_restrained_S_all 1.059
_refine_ls_R_factor_all 0.0356
_refine_ls_R_factor_gt 0.0273
_refine_ls_shift/su_max 0.001
_refine_ls_shift/su_mean 0.000
_refine_ls_structure_factor_coef Fsqd
_refine_ls_weighting_details 'w=1/[\s^2^(Fo^2^)+(0.0268P)^2^+2.9845P] where P=(Fo^2^+2Fc^2^)/3'
_refine_ls_weighting_scheme calc
_refine_ls_wR_factor_gt 0.0607
_refine_ls_wR_factor_ref 0.0654
_reflns_Friedel_coverage 0.000
_reflns_number_gt 3188
_reflns_number_total 3735
_reflns_threshold_expression 'I > 2\s(I)'
_cod_data_source_file c9dt04609g2.cif
_cod_data_source_block 1b
_cod_original_sg_symbol_H-M 'P 21/c'
_cod_database_code 7703952
_shelx_shelxl_version_number 2018/3
_shelx_space_group_comment
;
The symmetry employed for this shelxl refinement is uniquely defined
by the following loop, which should always be used as a source of
symmetry information in preference to the above space-group names.
They are only intended as comments.
;
_shelx_estimated_absorpt_t_min 0.456
_shelx_estimated_absorpt_t_max 0.605

loop_
_space_group_symop_operation_xyz
'x, y, z'
'-x, y+1/2, -z+1/2'
'-x, -y, -z'
'x, -y-1/2, z-1/2'

loop_
_atom_site_label
_atom_site_type_symbol
_atom_site_fract_x
_atom_site_fract_y
_atom_site_fract_z
_atom_site_U_iso_or_equiv
_atom_site_adp_type
_atom_site_occupancy
_atom_site_site_symmetry_order
_atom_site_calc_flag
_atom_site_refinement_flags_posn
_atom_site_refinement_flags_adp
_atom_site_refinement_flags_occupancy
_atom_site_disorder_assembly
_atom_site_disorder_group
C1 C 0.4042(4) 1.2205(5) 0.3545(2) 0.0503(10) Uani 1 1 d . . . . .
H1 H 0.355687 1.295385 0.339434 0.060 Uiso 1 1 calc R U . . .
C2 C 0.4863(4) 1.2264(5) 0.4251(3) 0.0601(13) Uani 1 1 d . . . . .
H2 H 0.492415 1.303917 0.457245 0.072 Uiso 1 1 calc R U . . .
C3 C 0.5585(4) 1.1178(6) 0.4474(3) 0.0618(13) Uani 1 1 d . . . . .
H3 H 0.613586 1.119949 0.495082 0.074 Uiso 1 1 calc R U . . .
C4 C 0.5487(3) 1.0045(5) 0.3981(2) 0.0528(11) Uani 1 1 d . . . . .
H4 H 0.598300 0.930567 0.411447 0.063 Uiso 1 1 calc R U . . .
C5 C 0.4639(3) 1.0031(4) 0.3287(2) 0.0385(9) Uani 1 1 d . . . . .
C6 C 0.4430(3) 0.8819(4) 0.2733(2) 0.0389(9) Uani 1 1 d . . . . .
H6A H 0.471145 0.902599 0.231143 0.047 Uiso 1 1 calc R U . . .
H6B H 0.479120 0.798131 0.299741 0.047 Uiso 1 1 calc R U . . .
C7 C 0.2870(3) 0.7716(4) 0.1722(2) 0.0399(9) Uani 1 1 d . . . . .
H7A H 0.296226 0.672976 0.186312 0.048 Uiso 1 1 calc R U . . .
H7B H 0.331032 0.792321 0.139367 0.048 Uiso 1 1 calc R U . . .
C8 C 0.1690(3) 0.8014(4) 0.1292(2) 0.0418(9) Uani 1 1 d . . . . .
C9 C 0.1000(4) 0.7020(5) 0.0833(2) 0.0562(12) Uani 1 1 d . . . . .
H9 H 0.124946 0.611990 0.078279 0.067 Uiso 1 1 calc R U . . .
C10 C -0.0070(4) 0.7398(6) 0.0451(3) 0.0696(15) Uani 1 1 d . . . . .
H10 H -0.054501 0.675990 0.012489 0.084 Uiso 1 1 calc R U . . .
C11 C -0.0425(4) 0.8696(6) 0.0551(3) 0.0723(15) Uani 1 1 d . . . . .
H11 H -0.115025 0.894818 0.031023 0.087 Uiso 1 1 calc R U . . .
C12 C 0.0302(4) 0.9638(5) 0.1015(3) 0.0609(13) Uani 1 1 d . . . . .
H12 H 0.005187 1.052840 0.108376 0.073 Uiso 1 1 calc R U . . .
C13 C 0.2821(3) 0.8031(4) 0.3030(2) 0.0337(8) Uani 1 1 d . . . . .
C14 C 0.3179(3) 0.6737(4) 0.3363(2) 0.0464(10) Uani 1 1 d . . . . .
H14 H 0.366984 0.622093 0.319371 0.056 Uiso 1 1 calc R U . . .
C15 C 0.2821(4) 0.6204(5) 0.3938(3) 0.0556(11) Uani 1 1 d . . . . .
H15 H 0.307715 0.534048 0.416206 0.067 Uiso 1 1 calc R U . . .
C16 C 0.2093(4) 0.6940(5) 0.4180(3) 0.0567(12) Uani 1 1 d . . . . .
H16 H 0.184520 0.657074 0.456567 0.068 Uiso 1 1 calc R U . . .
C17 C 0.1715(3) 0.8229(5) 0.3860(2) 0.0517(11) Uani 1 1 d . . . . .
H17 H 0.121637 0.872700 0.402933 0.062 Uiso 1 1 calc R U . . .
C18 C 0.2083(3) 0.8782(4) 0.3283(2) 0.0389(9) Uani 1 1 d . . . . .
C19 C 0.1136(18) 1.0932(15) 0.3307(12) 0.082(5) Uani 0.65(3) 1 d D U P A 1
H19A H 0.045581 1.045605 0.323613 0.123 Uiso 0.65(3) 1 calc R U P A 1
H19B H 0.099592 1.183513 0.306004 0.123 Uiso 0.65(3) 1 calc R U P A 1
H19C H 0.151158 1.105337 0.385141 0.123 Uiso 0.65(3) 1 calc R U P A 1
O1 O 0.180(2) 1.012(3) 0.2972(15) 0.046(4) Uani 0.65(3) 1 d D U P A 1
C19' C 0.066(2) 1.064(3) 0.287(3) 0.081(7) Uani 0.35(3) 1 d D U P A 2
H19D H 0.009791 0.993851 0.271868 0.121 Uiso 0.35(3) 1 calc R U P A 2
H19E H 0.049151 1.138470 0.249285 0.121 Uiso 0.35(3) 1 calc R U P A 2
H19F H 0.071633 1.100428 0.336776 0.121 Uiso 0.35(3) 1 calc R U P A 2
O1' O 0.169(4) 1.001(5) 0.290(3) 0.051(7) Uani 0.35(3) 1 d D U P A 2
N1 N 0.3924(2) 1.1095(3) 0.30691(17) 0.0377(7) Uani 1 1 d . . . . .
N2 N 0.3227(2) 0.8592(3) 0.24262(16) 0.0312(6) Uani 1 1 d . . . . .
N3 N 0.1349(3) 0.9328(3) 0.13700(18) 0.0407(8) Uani 1 1 d . . . . .
Co1 Co 0.25789(4) 1.07007(5) 0.20472(3) 0.03524(13) Uani 1 1 d D . . . .
I1 I 0.35866(2) 1.09246(3) 0.09150(2) 0.04757(10) Uani 1 1 d . . . . .
I2 I 0.16974(3) 1.32850(3) 0.17989(2) 0.06631(12) Uani 1 1 d . . . . .

loop_
_atom_site_aniso_label
_atom_site_aniso_U_11
_atom_site_aniso_U_22
_atom_site_aniso_U_33
_atom_site_aniso_U_23
_atom_site_aniso_U_13
_atom_site_aniso_U_12
C1 0.062(3) 0.043(2) 0.047(2) -0.012(2) 0.019(2) -0.009(2)
C2 0.077(3) 0.061(3) 0.046(3) -0.021(2) 0.024(2) -0.030(3)
C3 0.060(3) 0.072(3) 0.041(2) -0.003(3) 0.001(2) -0.023(3)
C4 0.038(2) 0.066(3) 0.048(2) 0.008(2) 0.004(2) -0.008(2)
C5 0.039(2) 0.042(2) 0.039(2) 0.0052(18) 0.0176(18) -0.0035(17)
C6 0.034(2) 0.041(2) 0.044(2) 0.0029(19) 0.0153(17) 0.0068(16)
C7 0.053(2) 0.034(2) 0.036(2) -0.0018(18) 0.0179(18) 0.0012(17)
C8 0.052(2) 0.043(2) 0.0299(19) -0.0010(18) 0.0121(18) -0.0119(18)
C9 0.080(3) 0.047(3) 0.040(2) -0.002(2) 0.016(2) -0.023(2)
C10 0.072(4) 0.078(4) 0.044(3) 0.010(3) -0.002(2) -0.039(3)
C11 0.052(3) 0.077(4) 0.066(3) 0.022(3) -0.010(2) -0.018(3)
C12 0.045(3) 0.058(3) 0.068(3) 0.013(3) 0.002(2) -0.006(2)
C13 0.036(2) 0.033(2) 0.0305(19) -0.0002(16) 0.0080(16) -0.0024(15)
C14 0.051(2) 0.040(2) 0.045(2) 0.005(2) 0.0122(19) 0.0050(18)
C15 0.070(3) 0.046(3) 0.048(3) 0.014(2) 0.016(2) -0.006(2)
C16 0.064(3) 0.066(3) 0.040(2) 0.006(2) 0.017(2) -0.024(2)
C17 0.053(3) 0.062(3) 0.048(2) -0.006(2) 0.027(2) -0.008(2)
C18 0.038(2) 0.043(2) 0.035(2) -0.0011(18) 0.0110(17) -0.0042(17)
C19 0.102(11) 0.063(7) 0.111(10) 0.008(7) 0.077(9) 0.034(7)
O1 0.057(8) 0.038(5) 0.053(5) -0.001(5) 0.034(6) 0.012(6)
C19' 0.071(13) 0.068(11) 0.123(18) 0.008(13) 0.058(12) 0.014(9)
O1' 0.042(8) 0.051(11) 0.071(13) -0.001(10) 0.032(9) 0.004(7)
N1 0.0425(18) 0.0387(18) 0.0333(16) -0.0056(15) 0.0140(14) -0.0050(14)
N2 0.0336(16) 0.0307(16) 0.0294(15) -0.0014(13) 0.0103(13) 0.0027(12)
N3 0.0396(19) 0.0388(19) 0.0387(18) 0.0063(15) 0.0057(15) -0.0040(14)
Co1 0.0377(3) 0.0286(3) 0.0365(3) -0.0004(2) 0.0080(2) 0.0011(2)
I1 0.05220(18) 0.05349(18) 0.03748(15) -0.00452(13) 0.01504(12) -0.01497(12)
I2 0.0793(2) 0.03611(17) 0.0750(2) 0.00661(15) 0.01300(18) 0.01633(14)

loop_
_atom_type_symbol
_atom_type_description
_atom_type_scat_dispersion_real
_atom_type_scat_dispersion_imag
_atom_type_scat_source
C C 0.0033 0.0016 'International Tables Vol C Tables 4.2.6.8 and 6.1.1.4'
H H 0.0000 0.0000 'International Tables Vol C Tables 4.2.6.8 and 6.1.1.4'
N N 0.0061 0.0033 'International Tables Vol C Tables 4.2.6.8 and 6.1.1.4'
O O 0.0106 0.0060 'International Tables Vol C Tables 4.2.6.8 and 6.1.1.4'
Co Co 0.3494 0.9721 'International Tables Vol C Tables 4.2.6.8 and 6.1.1.4'
I I -0.4742 1.8119 'International Tables Vol C Tables 4.2.6.8 and 6.1.1.4'

loop_
_geom_angle_atom_site_label_1
_geom_angle_atom_site_label_2
_geom_angle_atom_site_label_3
_geom_angle
_geom_angle_site_symmetry_1
_geom_angle_site_symmetry_3
_geom_angle_publ_flag
N1 C1 C2 121.7(4) . . ?
N1 C1 H1 119.1 . . ?
C2 C1 H1 119.1 . . ?
C3 C2 C1 119.6(4) . . ?
C3 C2 H2 120.2 . . ?
C1 C2 H2 120.2 . . ?
C2 C3 C4 119.1(4) . . ?
C2 C3 H3 120.4 . . ?
C4 C3 H3 120.4 . . ?
C5 C4 C3 118.8(4) . . ?
C5 C4 H4 120.6 . . ?
C3 C4 H4 120.6 . . ?
N1 C5 C4 122.2(4) . . ?
N1 C5 C6 115.1(3) . . ?
C4 C5 C6 122.8(4) . . ?
N2 C6 C5 107.7(3) . . ?
N2 C6 H6A 110.2 . . ?
C5 C6 H6A 110.2 . . ?
N2 C6 H6B 110.2 . . ?
C5 C6 H6B 110.2 . . ?
H6A C6 H6B 108.5 . . ?
N2 C7 C8 109.2(3) . . ?
N2 C7 H7A 109.8 . . ?
C8 C7 H7A 109.8 . . ?
N2 C7 H7B 109.8 . . ?
C8 C7 H7B 109.8 . . ?
H7A C7 H7B 108.3 . . ?
N3 C8 C9 122.0(4) . . ?
N3 C8 C7 115.6(3) . . ?
C9 C8 C7 122.4(4) . . ?
C10 C9 C8 118.2(5) . . ?
C10 C9 H9 120.9 . . ?
C8 C9 H9 120.9 . . ?
C11 C10 C9 120.0(5) . . ?
C11 C10 H10 120.0 . . ?
C9 C10 H10 120.0 . . ?
C10 C11 C12 119.0(5) . . ?
C10 C11 H11 120.5 . . ?
C12 C11 H11 120.5 . . ?
N3 C12 C11 122.8(5) . . ?
N3 C12 H12 118.6 . . ?
C11 C12 H12 118.6 . . ?
C18 C13 C14 118.8(4) . . ?
C18 C13 N2 120.9(3) . . ?
C14 C13 N2 120.3(3) . . ?
C15 C14 C13 121.1(4) . . ?
C15 C14 H14 119.5 . . ?
C13 C14 H14 119.5 . . ?
C16 C15 C14 119.8(4) . . ?
C16 C15 H15 120.1 . . ?
C14 C15 H15 120.1 . . ?
C15 C16 C17 120.7(4) . . ?
C15 C16 H16 119.6 . . ?
C17 C16 H16 119.6 . . ?
C16 C17 C18 119.8(4) . . ?
C16 C17 H17 120.1 . . ?
C18 C17 H17 120.1 . . ?
O1' C18 C13 116.7(9) . . ?
O1' C18 C17 123.3(7) . . ?
C13 C18 C17 119.8(4) . . ?
C13 C18 O1 117.2(5) . . ?
C17 C18 O1 122.8(5) . . ?
O1 C19 H19A 109.5 . . ?
O1 C19 H19B 109.5 . . ?
H19A C19 H19B 109.5 . . ?
O1 C19 H19C 109.5 . . ?
H19A C19 H19C 109.5 . . ?
H19B C19 H19C 109.5 . . ?
C18 O1 C19 116.1(8) . . ?
C18 O1 Co1 113.4(7) . . ?
C19 O1 Co1 130.4(11) . . ?
O1' C19' H19D 109.5 . . ?
O1' C19' H19E 109.5 . . ?
H19D C19' H19E 109.5 . . ?
O1' C19' H19F 109.5 . . ?
H19D C19' H19F 109.5 . . ?
H19E C19' H19F 109.5 . . ?
C18 O1' C19' 124(2) . . ?
C18 O1' Co1 113.8(12) . . ?
C19' O1' Co1 120.8(19) . . ?
C5 N1 C1 118.6(3) . . ?
C5 N1 Co1 114.6(2) . . ?
C1 N1 Co1 126.3(3) . . ?
C13 N2 C7 111.1(3) . . ?
C13 N2 C6 110.8(3) . . ?
C7 N2 C6 113.9(3) . . ?
C13 N2 Co1 112.1(2) . . ?
C7 N2 Co1 105.2(2) . . ?
C6 N2 Co1 103.4(2) . . ?
C12 N3 C8 118.0(4) . . ?
C12 N3 Co1 127.0(3) . . ?
C8 N3 Co1 115.1(2) . . ?
N3 Co1 N1 149.84(12) . . ?
N3 Co1 N2 76.05(11) . . ?
N1 Co1 N2 76.41(12) . . ?
N3 Co1 O1 81.5(9) . . ?
N1 Co1 O1 80.2(9) . . ?
N2 Co1 O1 76.2(4) . . ?
N3 Co1 O1' 76.8(18) . . ?
N1 Co1 O1' 84.7(17) . . ?
N2 Co1 O1' 75.6(8) . . ?
N3 Co1 I2 105.55(9) . . ?
N1 Co1 I2 99.70(9) . . ?
N2 Co1 I2 170.55(8) . . ?
O1 Co1 I2 94.7(4) . . ?
O1' Co1 I2 95.6(9) . . ?
N3 Co1 I1 93.34(9) . . ?
N1 Co1 I1 100.89(8) . . ?
N2 Co1 I1 94.63(7) . . ?
O1 Co1 I1 170.3(6) . . ?
O1' Co1 I1 167.4(15) . . ?
I2 Co1 I1 94.569(18) . . ?

loop_
_geom_bond_atom_site_label_1
_geom_bond_atom_site_label_2
_geom_bond_distance
_geom_bond_site_symmetry_2
_geom_bond_publ_flag
C1 N1 1.344(5) . ?
C1 C2 1.380(6) . ?
C1 H1 0.9300 . ?
C2 C3 1.364(7) . ?
C2 H2 0.9300 . ?
C3 C4 1.382(7) . ?
C3 H3 0.9300 . ?
C4 C5 1.381(6) . ?
C4 H4 0.9300 . ?
C5 N1 1.342(5) . ?
C5 C6 1.499(5) . ?
C6 N2 1.490(5) . ?
C6 H6A 0.9700 . ?
C6 H6B 0.9700 . ?
C7 N2 1.474(5) . ?
C7 C8 1.500(5) . ?
C7 H7A 0.9700 . ?
C7 H7B 0.9700 . ?
C8 N3 1.349(5) . ?
C8 C9 1.382(5) . ?
C9 C10 1.381(7) . ?
C9 H9 0.9300 . ?
C10 C11 1.350(8) . ?
C10 H10 0.9300 . ?
C11 C12 1.374(7) . ?
C11 H11 0.9300 . ?
C12 N3 1.332(5) . ?
C12 H12 0.9300 . ?
C13 C18 1.384(5) . ?
C13 C14 1.385(5) . ?
C13 N2 1.463(4) . ?
C14 C15 1.372(6) . ?
C14 H14 0.9300 . ?
C15 C16 1.355(7) . ?
C15 H15 0.9300 . ?
C16 C17 1.379(6) . ?
C16 H16 0.9300 . ?
C17 C18 1.389(6) . ?
C17 H17 0.9300 . ?
C18 O1' 1.38(3) . ?
C18 O1 1.392(17) . ?
C19 O1 1.429(13) . ?
C19 H19A 0.9600 . ?
C19 H19B 0.9600 . ?
C19 H19C 0.9600 . ?
O1 Co1 2.295(7) . ?
C19' O1' 1.438(18) . ?
C19' H19D 0.9600 . ?
C19' H19E 0.9600 . ?
C19' H19F 0.9600 . ?
O1' Co1 2.300(14) . ?
N1 Co1 2.132(3) . ?
N2 Co1 2.198(3) . ?
N3 Co1 2.119(3) . ?
Co1 I2 2.6873(6) . ?
Co1 I1 2.7797(6) . ?

loop_
_geom_hbond_atom_site_label_D
_geom_hbond_atom_site_label_H
_geom_hbond_atom_site_label_A
_geom_hbond_distance_DH
_geom_hbond_distance_HA
_geom_hbond_distance_DA
_geom_hbond_angle_DHA
_geom_hbond_site_symmetry_A
_geom_hbond_publ_flag
C1 H1 I2 0.93 3.13 3.762(5) 126.4 . yes
C4 H4 I1 0.93 3.27 4.087(5) 147.9 2_645 yes
C6 H6A I1 0.97 3.08 3.721(4) 125.2 . yes
C6 H6B I1 0.97 3.08 4.020(4) 164.0 2_645 yes
C7 H7B I1 0.97 3.04 3.637(4) 121.0 . yes
C9 H9 I2 0.93 3.22 3.940(5) 136.0 1_545 yes
C11 H11 I1 0.93 3.22 4.116(5) 161.6 3_575 yes
C19^a H19B^a I2 0.96 3.06 3.792(12) 134.4 . yes
C19'^b H19D^b I2 0.96 3.15 3.99(2) 146.1 2_545 yes
C19'^b H19E^b I2 0.96 2.93 3.69(2) 136.9 . yes
C1 H1 I2 0.93 3.13 3.762(5) 126.4 . yes
C4 H4 I1 0.93 3.27 4.087(5) 147.9 2_645 yes
C6 H6A I1 0.97 3.08 3.721(4) 125.2 . yes
C6 H6B I1 0.97 3.08 4.020(4) 164.0 2_645 yes
C7 H7B I1 0.97 3.04 3.637(4) 121.0 . yes
C9 H9 I2 0.93 3.22 3.940(5) 136.0 1_545 yes
C11 H11 I1 0.93 3.22 4.116(5) 161.6 3_575 yes
C19^a H19B^a I2 0.96 3.06 3.792(12) 134.4 . yes
C19'^b H19D^b I2 0.96 3.15 3.99(2) 146.1 2_545 yes
C19'^b H19E^b I2 0.96 2.93 3.69(2) 136.9 . yes

loop_
_geom_torsion_atom_site_label_1
_geom_torsion_atom_site_label_2
_geom_torsion_atom_site_label_3
_geom_torsion_atom_site_label_4
_geom_torsion
_geom_torsion_site_symmetry_1
_geom_torsion_site_symmetry_2
_geom_torsion_site_symmetry_3
_geom_torsion_site_symmetry_4
_geom_torsion_publ_flag
N1 C1 C2 C3 0.6(7) . . . . ?
C1 C2 C3 C4 0.9(7) . . . . ?
C2 C3 C4 C5 -1.9(6) . . . . ?
C3 C4 C5 N1 1.5(6) . . . . ?
C3 C4 C5 C6 -176.8(4) . . . . ?
N1 C5 C6 N2 -39.3(4) . . . . ?
C4 C5 C6 N2 139.1(4) . . . . ?
N2 C7 C8 N3 30.1(4) . . . . ?
N2 C7 C8 C9 -151.1(4) . . . . ?
N3 C8 C9 C10 -0.4(6) . . . . ?
C7 C8 C9 C10 -179.1(4) . . . . ?
C8 C9 C10 C11 -2.1(7) . . . . ?
C9 C10 C11 C12 2.2(8) . . . . ?
C10 C11 C12 N3 0.3(8) . . . . ?
C18 C13 C14 C15 -0.6(6) . . . . ?
N2 C13 C14 C15 179.0(4) . . . . ?
C13 C14 C15 C16 1.0(7) . . . . ?
C14 C15 C16 C17 -0.8(7) . . . . ?
C15 C16 C17 C18 0.1(7) . . . . ?
C14 C13 C18 O1' -175(3) . . . . ?
N2 C13 C18 O1' 5(3) . . . . ?
C14 C13 C18 C17 -0.1(6) . . . . ?
N2 C13 C18 C17 -179.6(3) . . . . ?
C14 C13 C18 O1 175.9(17) . . . . ?
N2 C13 C18 O1 -3.6(17) . . . . ?
C16 C17 C18 O1' 175(4) . . . . ?
C16 C17 C18 C13 0.4(6) . . . . ?
C16 C17 C18 O1 -175.4(18) . . . . ?
C13 C18 O1 C19 -172.9(19) . . . . ?
C17 C18 O1 C19 3(3) . . . . ?
C13 C18 O1 Co1 3(2) . . . . ?
C17 C18 O1 Co1 178.9(7) . . . . ?
C13 C18 O1' C19' 156(4) . . . . ?
C17 C18 O1' C19' -19(7) . . . . ?
C13 C18 O1' Co1 -10(5) . . . . ?
C17 C18 O1' Co1 175.4(14) . . . . ?
C4 C5 N1 C1 -0.1(5) . . . . ?
C6 C5 N1 C1 178.4(3) . . . . ?
C4 C5 N1 Co1 -172.5(3) . . . . ?
C6 C5 N1 Co1 6.0(4) . . . . ?
C2 C1 N1 C5 -1.0(6) . . . . ?
C2 C1 N1 Co1 170.4(3) . . . . ?
C18 C13 N2 C7 -115.2(4) . . . . ?
C14 C13 N2 C7 65.3(4) . . . . ?
C18 C13 N2 C6 117.2(4) . . . . ?
C14 C13 N2 C6 -62.3(4) . . . . ?
C18 C13 N2 Co1 2.2(4) . . . . ?
C14 C13 N2 Co1 -177.3(3) . . . . ?
C8 C7 N2 C13 76.5(4) . . . . ?
C8 C7 N2 C6 -157.6(3) . . . . ?
C8 C7 N2 Co1 -45.1(3) . . . . ?
C5 C6 N2 C13 -70.2(4) . . . . ?
C5 C6 N2 C7 163.8(3) . . . . ?
C5 C6 N2 Co1 50.2(3) . . . . ?
C11 C12 N3 C8 -2.8(7) . . . . ?
C11 C12 N3 Co1 176.3(4) . . . . ?
C9 C8 N3 C12 2.8(6) . . . . ?
C7 C8 N3 C12 -178.4(4) . . . . ?
C9 C8 N3 Co1 -176.3(3) . . . . ?
C7 C8 N3 Co1 2.4(4) . . . . ?
